data_7102967
loop_
_publ_author_name
'Chmura, Amanda J'
'Davidson, Matthew G'
'Frankis, Catherine J'
'Jones, Matthew D'
'Lunn, Matthew D'

_publ_section_title
;
 Highly active and stereoselective zirconium and hafnium alkoxide
 initiators for solvent-free ring-opening polymerization of
 rac-lactide.
;
_journal_issue 11
_journal_name_full 'Chemical communications (Cambridge, England)'
_journal_page_first 1293
_journal_page_last 1295
_journal_paper_doi 10.1039/b718678a
_journal_year 2008
_chemical_formula_sum 'C54 H87 Hf N O4'
_chemical_formula_weight 992.74
_chemical_name_systematic
;
?
;
_space_group_IT_number 78
_symmetry_cell_setting tetragonal
_symmetry_space_group_name_Hall 'P 4cw'
_symmetry_space_group_name_H-M 'P 43'
_atom_sites_solution_hydrogens geom
_atom_sites_solution_primary direct
_atom_sites_solution_secondary difmap
_audit_creation_method SHELXL-97
_cell_angle_alpha 90.00
_cell_angle_beta 90.00
_cell_angle_gamma 90.00
_cell_formula_units_Z 4
_cell_length_a 14.57000(10)
_cell_length_b 14.57000(10)
_cell_length_c 25.4100(2)
_cell_measurement_reflns_used 86119
_cell_measurement_temperature 150(2)
_cell_measurement_theta_max 27.48
_cell_measurement_theta_min 3.51
_cell_volume 5394.16(7)
_computing_cell_refinement 'HKL Scalepack (Otwinski & Minor, 1997)'
_computing_data_collection 'Collect (Nonius BV, 1997-2000)'
_computing_data_reduction 'HKL Denzo & Scalepack (Otwinski & Minor 1997)'
_computing_structure_refinement 'SHELXL-97 (Sheldrick, 1997)'
_computing_structure_solution 'SHELXS-97 (Sheldrick, 1990)'
_diffrn_ambient_temperature 150(2)
_diffrn_measured_fraction_theta_full 0.997
_diffrn_measured_fraction_theta_max 0.997
_diffrn_measurement_device_type 'nonius kappa ccd'
_diffrn_measurement_method ccd
_diffrn_radiation_monochromator graphite
_diffrn_radiation_source 'fine-focus sealed tube'
_diffrn_radiation_type MoK\a
_diffrn_radiation_wavelength 0.71073
_diffrn_reflns_av_R_equivalents 0.0362
_diffrn_reflns_av_sigmaI/netI 0.0228
_diffrn_reflns_limit_h_max 18
_diffrn_reflns_limit_h_min -17
_diffrn_reflns_limit_k_max 18
_diffrn_reflns_limit_k_min -18
_diffrn_reflns_limit_l_max 32
_diffrn_reflns_limit_l_min -32
_diffrn_reflns_number 81147
_diffrn_reflns_theta_full 27.48
_diffrn_reflns_theta_max 27.48
_diffrn_reflns_theta_min 3.51
_exptl_absorpt_coefficient_mu 1.974
_exptl_absorpt_correction_T_max 0.5449
_exptl_absorpt_correction_T_min 0.4385
_exptl_absorpt_correction_type multi-scan
_exptl_crystal_colour colourless
_exptl_crystal_density_diffrn 1.222
_exptl_crystal_density_method 'not measured'
_exptl_crystal_description prism
_exptl_crystal_F_000 2088
_exptl_crystal_size_max 0.50
_exptl_crystal_size_mid 0.40
_exptl_crystal_size_min 0.35
_refine_diff_density_max 0.517
_refine_diff_density_min -1.250
_refine_diff_density_rms 0.051
_refine_ls_abs_structure_details 'Flack H D (1983), Acta Cryst. A39, 876-881'
_refine_ls_abs_structure_Flack 0.432(6)
_refine_ls_extinction_method none
_refine_ls_goodness_of_fit_ref 1.064
_refine_ls_hydrogen_treatment mixed
_refine_ls_matrix_type full
_refine_ls_number_parameters 762
_refine_ls_number_reflns 12310
_refine_ls_number_restraints 1
_refine_ls_restrained_S_all 1.064
_refine_ls_R_factor_all 0.0264
_refine_ls_R_factor_gt 0.0228
_refine_ls_shift/su_max 0.010
_refine_ls_shift/su_mean 0.000
_refine_ls_structure_factor_coef Fsqd
_refine_ls_weighting_details 'calc w=1/[\s^2^(Fo^2^)+(0.0164P)^2^+3.9735P] where P=(Fo^2^+2Fc^2^)/3'
_refine_ls_weighting_scheme calc
_refine_ls_wR_factor_gt 0.0504
_refine_ls_wR_factor_ref 0.0521
_reflns_number_gt 11451
_reflns_number_total 12310
_reflns_threshold_expression >2sigma(I)
_cod_data_source_file b718678a.txt
_cod_data_source_block d:\mgdgroup\matthe~2\papers\zrc3\xrayre~1\test\k06mgd17
_cod_depositor_comments
;
The following automatic conversions were performed:
'_symmetry_cell_setting' value 'Tetragonal' changed to 'tetragonal'
according to '/home/saulius/struct/CIF-dictionaries/cif_core.dic'
dictionary named 'cif_core.dic' version 2.4.1 from 2010-06-29.

Automatic conversion script
Id: cif_fix_enum 1527 2010-12-29 10:47:43Z saulius 
;
_cod_original_sg_symbol_H-M P43
_cod_database_code 7102967

loop_
_symmetry_equiv_pos_as_xyz
'x, y, z'
'-y, x, z+3/4'
'-x, -y, z+1/2'
'y, -x, z+1/4'

loop_
_atom_site_label
_atom_site_type_symbol
_atom_site_fract_x
_atom_site_fract_y
_atom_site_fract_z
_atom_site_U_iso_or_equiv
_atom_site_adp_type
_atom_site_occupancy
_atom_site_symmetry_multiplicity
_atom_site_calc_flag
_atom_site_refinement_flags
_atom_site_disorder_assembly
_atom_site_disorder_group
Hf1 Hf 0.757335(6) 0.746146(8) 0.389162(14) 0.02333(3) Uani 1 1 d . . .
O1 O 0.85656(15) 0.71436(17) 0.43540(9) 0.0370(5) Uani 1 1 d . A .
N1 N 0.63193(15) 0.78454(15) 0.33163(9) 0.0232(5) Uani 1 1 d . A .
O2 O 0.7714(2) 0.6470(2) 0.33831(13) 0.0295(7) Uani 0.739(3) 1 d P A 1
O2' O 0.7252(5) 0.6245(5) 0.3624(3) 0.0251(17) Uani 0.261(3) 1 d P A 2
C2' C 1.008(2) 0.689(4) 0.4432(13) 0.20(3) Uani 0.33 1 d P A 1
H2'1 H 1.0569 0.7157 0.4648 0.297 Uiso 0.33 1 calc PR A 1
H2'2 H 1.0041 0.7218 0.4097 0.297 Uiso 0.33 1 calc PR A 1
H2'3 H 1.0227 0.6240 0.4363 0.297 Uiso 0.33 1 calc PR A 1
O3 O 0.79705(18) 0.86863(19) 0.36911(11) 0.0296(6) Uani 0.739(3) 1 d P A 1
O3' O 0.8236(5) 0.8265(6) 0.3366(3) 0.0261(19) Uani 0.261(3) 1 d P A 2
C3 C 0.9581(11) 0.7612(11) 0.5004(7) 0.079(5) Uani 0.33 1 d P A 2
H3A H 0.9047 0.7872 0.5185 0.119 Uiso 0.33 1 calc PR A 2
H3B H 0.9888 0.8094 0.4801 0.119 Uiso 0.33 1 calc PR A 2
H3C H 1.0009 0.7360 0.5264 0.119 Uiso 0.33 1 calc PR A 2
C3' C 0.974(2) 0.6023(17) 0.4571(10) 0.119(14) Uani 0.33 1 d P A 2
H3'1 H 1.0398 0.6058 0.4636 0.179 Uiso 0.33 1 calc PR A 2
H3'2 H 0.9628 0.5852 0.4203 0.179 Uiso 0.33 1 calc PR A 2
H3'3 H 0.9463 0.5560 0.4802 0.179 Uiso 0.33 1 calc PR A 2
O4 O 0.65408(17) 0.7391(2) 0.44079(11) 0.0274(7) Uani 0.739(3) 1 d P A 1
O4' O 0.6750(6) 0.8063(6) 0.4371(3) 0.032(2) Uani 0.261(3) 1 d P A 2
C4 C 0.7210(3) 0.6003(3) 0.30121(16) 0.0247(8) Uani 0.739(3) 1 d P A 1
C4' C 0.6829(11) 0.5759(8) 0.3205(6) 0.037(3) Uani 0.261(3) 1 d P A 2
C5 C 0.7292(2) 0.5031(2) 0.29564(13) 0.0359(7) Uani 1 1 d . . .
C6 C 0.6725(2) 0.4614(2) 0.25879(13) 0.0338(7) Uani 1 1 d . A .
H6 H 0.6816 0.3981 0.2517 0.041 Uiso 1 1 calc R . .
C7 C 0.6027(2) 0.5069(2) 0.23141(14) 0.0415(8) Uani 1 1 d . . .
C8 C 0.5990(3) 0.6026(3) 0.23767(16) 0.0280(8) Uani 0.739(3) 1 d P A 1
H8 H 0.5557 0.6365 0.2176 0.034 Uiso 0.739(3) 1 calc PR A 1
C8' C 0.5580(8) 0.5792(7) 0.2589(5) 0.027(2) Uani 0.261(3) 1 d P A 2
H8' H 0.4985 0.5992 0.2488 0.033 Uiso 0.261(3) 1 calc PR A 2
C9 C 0.6563(2) 0.6496(2) 0.27216(14) 0.0251(8) Uani 0.739(3) 1 d P A 1
C9' C 0.6030(7) 0.6193(7) 0.3005(4) 0.026(2) Uani 0.261(3) 1 d P A 2
C10 C 0.8065(2) 0.45054(19) 0.32432(12) 0.0332(6) Uani 1 1 d . A .
C11 C 0.8986(2) 0.4966(2) 0.31353(15) 0.0479(8) Uani 1 1 d . . .
H11A H 0.9475 0.4628 0.3316 0.072 Uiso 1 1 calc R A .
H11B H 0.8970 0.5600 0.3264 0.072 Uiso 1 1 calc R . .
H11C H 0.9106 0.4967 0.2756 0.072 Uiso 1 1 calc R . .
C12 C 0.7880(2) 0.4461(2) 0.38364(14) 0.0486(8) Uani 1 1 d . . .
H12A H 0.7296 0.4145 0.3899 0.073 Uiso 1 1 calc R A .
H12B H 0.7847 0.5085 0.3979 0.073 Uiso 1 1 calc R . .
H12C H 0.8378 0.4125 0.4010 0.073 Uiso 1 1 calc R . .
C13 C 0.8136(2) 0.3512(2) 0.30413(14) 0.0420(8) Uani 1 1 d . . .
H13A H 0.7563 0.3186 0.3118 0.063 Uiso 1 1 calc R A .
H13B H 0.8647 0.3201 0.3217 0.063 Uiso 1 1 calc R . .
H13C H 0.8242 0.3516 0.2660 0.063 Uiso 1 1 calc R . .
C14 C 0.5436(2) 0.4538(2) 0.19192(15) 0.0455(8) Uani 1 1 d . A .
C15 C 0.6051(3) 0.4138(2) 0.14905(14) 0.0506(9) Uani 1 1 d . . .
H15A H 0.6472 0.3690 0.1647 0.076 Uiso 1 1 calc R A .
H15B H 0.6406 0.4633 0.1326 0.076 Uiso 1 1 calc R . .
H15C H 0.5672 0.3835 0.1224 0.076 Uiso 1 1 calc R . .
C16 C 0.4937(3) 0.3754(3) 0.22034(19) 0.0660(12) Uani 1 1 d . . .
H16A H 0.4540 0.3429 0.1953 0.099 Uiso 1 1 calc R A .
H16B H 0.4563 0.4006 0.2490 0.099 Uiso 1 1 calc R . .
H16C H 0.5390 0.3325 0.2349 0.099 Uiso 1 1 calc R . .
C17 C 0.4723(3) 0.5153(3) 0.1658(2) 0.092(2) Uani 1 1 d . . .
H17A H 0.4352 0.4789 0.1414 0.138 Uiso 1 1 calc R A .
H17B H 0.5035 0.5644 0.1464 0.138 Uiso 1 1 calc R . .
H17C H 0.4326 0.5423 0.1928 0.138 Uiso 1 1 calc R . .
C18 C 0.6515(3) 0.7526(3) 0.27764(14) 0.0255(8) Uani 0.739(3) 1 d P A 1
H18A H 0.7107 0.7791 0.2660 0.031 Uiso 0.739(3) 1 calc PR A 1
H18B H 0.6031 0.7761 0.2538 0.031 Uiso 0.739(3) 1 calc PR A 1
C18' C 0.5657(7) 0.7082(7) 0.3260(5) 0.027(2) Uani 0.261(3) 1 d P A 2
H18C H 0.5132 0.7302 0.3046 0.032 Uiso 0.261(3) 1 calc PR A 2
H18D H 0.5417 0.6927 0.3613 0.032 Uiso 0.261(3) 1 calc PR A 2
C19 C 0.6181(3) 0.8860(3) 0.33163(19) 0.0263(9) Uani 0.739(3) 1 d P A 1
H19A H 0.6093 0.9071 0.3683 0.032 Uiso 0.739(3) 1 calc PR A 1
H19B H 0.5615 0.9005 0.3118 0.032 Uiso 0.739(3) 1 calc PR A 1
C19' C 0.6693(8) 0.8047(9) 0.2740(4) 0.028(2) Uani 0.261(3) 1 d P A 2
H19C H 0.7054 0.7511 0.2620 0.034 Uiso 0.261(3) 1 calc PR A 2
H19D H 0.6162 0.8112 0.2499 0.034 Uiso 0.261(3) 1 calc PR A 2
C20 C 0.6969(2) 0.9375(2) 0.30777(15) 0.0260(8) Uani 0.739(3) 1 d P A 1
C20' C 0.7275(7) 0.8884(7) 0.2694(4) 0.023(2) Uani 0.261(3) 1 d P A 2
C21 C 0.7848(3) 0.9309(3) 0.32883(18) 0.0271(9) Uani 0.739(3) 1 d P A 1
C21' C 0.8080(7) 0.8941(7) 0.2994(4) 0.025(2) Uani 0.261(3) 1 d P A 2
C22 C 0.8618(2) 0.9775(2) 0.30539(15) 0.0420(8) Uani 1 1 d . . .
C23 C 0.8413(2) 1.0367(2) 0.26382(12) 0.0312(6) Uani 1 1 d . A .
H23 H 0.8888 1.0755 0.2512 0.037 Uiso 1 1 calc R . .
C24 C 0.7561(2) 1.0425(2) 0.23972(14) 0.0398(7) Uani 1 1 d . . .
C25 C 0.6826(3) 0.9945(2) 0.26465(15) 0.0257(8) Uani 0.739(3) 1 d P A 1
H25 H 0.6221 1.0017 0.2514 0.031 Uiso 0.739(3) 1 calc PR A 1
C25' C 0.7067(7) 0.9574(7) 0.2358(4) 0.024(2) Uani 0.261(3) 1 d P A 2
H25' H 0.6601 0.9498 0.2100 0.029 Uiso 0.261(3) 1 calc PR A 2
C26 C 0.7351(2) 1.1060(2) 0.19319(13) 0.0334(6) Uani 1 1 d . A .
C27 C 0.8163(3) 1.1666(3) 0.17876(17) 0.0531(11) Uani 1 1 d . . .
H27A H 0.868(3) 1.131(3) 0.1727(16) 0.061(13) Uiso 1 1 d . . .
H27B H 0.832(3) 1.205(3) 0.2172(17) 0.064(12) Uiso 1 1 d . . .
H27C H 0.799(3) 1.198(4) 0.152(2) 0.094(17) Uiso 1 1 d . . .
C28 C 0.6548(3) 1.1680(3) 0.20750(19) 0.0556(10) Uani 1 1 d . . .
H28A H 0.601(3) 1.123(3) 0.2114(14) 0.049(10) Uiso 1 1 d . . .
H28B H 0.665(3) 1.214(3) 0.236(2) 0.082(15) Uiso 1 1 d . . .
H28C H 0.630(3) 1.210(3) 0.1748(19) 0.087(16) Uiso 1 1 d . . .
C29 C 0.7082(4) 1.0473(4) 0.1457(2) 0.0695(12) Uani 1 1 d . . .
H29A H 0.644(4) 1.017(3) 0.150(2) 0.089(16) Uiso 1 1 d . . .
H29B H 0.759(3) 1.010(3) 0.1384(18) 0.060(12) Uiso 1 1 d . . .
H29C H 0.702(3) 1.084(3) 0.116(2) 0.066(13) Uiso 1 1 d . . .
C30 C 0.9573(2) 0.9718(2) 0.33024(14) 0.0373(7) Uani 1 1 d . A .
C31 C 0.9521(2) 0.9910(3) 0.38969(17) 0.0545(9) Uani 1 1 d . . .
H31A H 0.9249 1.0517 0.3956 0.082 Uiso 1 1 calc R A .
H31B H 1.0140 0.9895 0.4047 0.082 Uiso 1 1 calc R . .
H31C H 0.9140 0.9441 0.4067 0.082 Uiso 1 1 calc R . .
C32 C 0.9989(3) 0.8764(2) 0.32096(19) 0.0618(11) Uani 1 1 d . . .
H32A H 0.9608 0.8299 0.3382 0.093 Uiso 1 1 calc R A .
H32B H 1.0611 0.8745 0.3357 0.093 Uiso 1 1 calc R . .
H32C H 1.0015 0.8640 0.2831 0.093 Uiso 1 1 calc R . .
C33 C 1.0231(2) 1.0427(2) 0.30656(14) 0.0445(8) Uani 1 1 d . . .
H33A H 1.0306 1.0307 0.2689 0.067 Uiso 1 1 calc R A .
H33B H 1.0829 1.0383 0.3241 0.067 Uiso 1 1 calc R . .
H33C H 0.9979 1.1045 0.3116 0.067 Uiso 1 1 calc R . .
C34 C 0.5448(3) 0.7403(3) 0.35071(16) 0.0256(8) Uani 0.739(3) 1 d P A 1
H34A H 0.5550 0.6733 0.3531 0.031 Uiso 0.739(3) 1 calc PR A 1
H34B H 0.4963 0.7508 0.3240 0.031 Uiso 0.739(3) 1 calc PR A 1
C34' C 0.5864(10) 0.8671(9) 0.3478(5) 0.029(3) Uani 0.261(3) 1 d P A 2
H34C H 0.5425 0.8863 0.3202 0.035 Uiso 0.261(3) 1 calc PR A 2
H34D H 0.6323 0.9167 0.3522 0.035 Uiso 0.261(3) 1 calc PR A 2
C35 C 0.5100(2) 0.7739(2) 0.40317(13) 0.0236(8) Uani 0.739(3) 1 d P A 1
C35' C 0.5350(7) 0.8534(6) 0.3996(4) 0.025(2) Uani 0.261(3) 1 d P A 2
C36 C 0.5680(3) 0.7693(3) 0.44705(17) 0.0256(8) Uani 0.739(3) 1 d P A 1
C36' C 0.5857(8) 0.8257(9) 0.4453(4) 0.022(2) Uani 0.261(3) 1 d P A 2
C37 C 0.5358(2) 0.8007(2) 0.49656(13) 0.0384(7) Uani 1 1 d . . .
C38 C 0.4455(2) 0.8286(2) 0.49918(13) 0.0346(7) Uani 1 1 d . A .
H38 H 0.4212 0.8432 0.5329 0.041 Uiso 1 1 calc R . .
C39 C 0.3872(2) 0.8370(3) 0.45564(13) 0.0455(8) Uani 1 1 d . . .
C40 C 0.4202(3) 0.8056(3) 0.40788(15) 0.0297(8) Uani 0.739(3) 1 d P A 1
H40 H 0.3811 0.8056 0.3779 0.036 Uiso 0.739(3) 1 calc PR A 1
C40' C 0.4417(3) 0.8674(3) 0.40251(18) 0.035(3) Uani 0.261(3) 1 d P A 2
H40' H 0.4096 0.8945 0.3739 0.041 Uiso 0.261(3) 1 calc PR A 2
C101 C 0.9305(3) 0.6942(3) 0.46785(18) 0.0675(13) Uiso 0.33 1 d PR A 1
H101 H 0.9375 0.7513 0.4893 0.081 Uiso 0.33 1 calc PR A 1
C2 C 0.8959(3) 0.6255(3) 0.50708(18) 0.099(8) Uani 0.33 1 d PR A 1
H2A H 0.9481 0.5965 0.5248 0.148 Uiso 0.33 1 calc PR A 1
H2B H 0.8598 0.5785 0.4889 0.148 Uiso 0.33 1 calc PR A 1
H2C H 0.8574 0.6566 0.5332 0.148 Uiso 0.33 1 calc PR A 1
C41 C 0.2880(2) 0.8675(3) 0.46233(14) 0.0462(9) Uani 1 1 d . A .
C42 C 0.2393(3) 0.8032(3) 0.5023(2) 0.0761(14) Uani 1 1 d . . .
H42A H 0.2356 0.7411 0.4876 0.114 Uiso 1 1 calc R A .
H42B H 0.1773 0.8261 0.5093 0.114 Uiso 1 1 calc R . .
H42C H 0.2744 0.8017 0.5352 0.114 Uiso 1 1 calc R . .
C43 C 0.2869(3) 0.9645(3) 0.48605(16) 0.0539(9) Uani 1 1 d . . .
H43A H 0.3140 0.9629 0.5213 0.081 Uiso 1 1 calc R A .
H43B H 0.2234 0.9864 0.4884 0.081 Uiso 1 1 calc R . .
H43C H 0.3225 1.0060 0.4636 0.081 Uiso 1 1 calc R . .
C44 C 0.2365(3) 0.8704(5) 0.4104(2) 0.117(3) Uani 1 1 d . . .
H44A H 0.2663 0.9142 0.3867 0.176 Uiso 1 1 calc R A .
H44B H 0.1729 0.8894 0.4166 0.176 Uiso 1 1 calc R . .
H44C H 0.2371 0.8092 0.3943 0.176 Uiso 1 1 calc R . .
C45 C 0.5973(2) 0.7932(2) 0.54587(11) 0.0327(6) Uani 1 1 d . A .
C46 C 0.6316(2) 0.6943(2) 0.55197(15) 0.0488(8) Uani 1 1 d . . .
H46A H 0.6677 0.6890 0.5844 0.073 Uiso 1 1 calc R A .
H46B H 0.6701 0.6781 0.5217 0.073 Uiso 1 1 calc R . .
H46C H 0.5790 0.6525 0.5537 0.073 Uiso 1 1 calc R . .
C47 C 0.6779(2) 0.8596(3) 0.54214(14) 0.0474(8) Uani 1 1 d . . .
H47A H 0.6548 0.9220 0.5364 0.071 Uiso 1 1 calc R A .
H47B H 0.7175 0.8418 0.5127 0.071 Uiso 1 1 calc R . .
H47C H 0.7132 0.8577 0.5749 0.071 Uiso 1 1 calc R . .
C48 C 0.5433(2) 0.8177(2) 0.59544(12) 0.0394(7) Uani 1 1 d . . .
H48A H 0.5211 0.8810 0.5928 0.059 Uiso 1 1 calc R A .
H48B H 0.5833 0.8119 0.6263 0.059 Uiso 1 1 calc R . .
H48C H 0.4910 0.7760 0.5991 0.059 Uiso 1 1 calc R . .
C49 C 0.5977(6) 0.8471(8) 0.8289(5) 0.220(6) Uani 1 1 d . . .
H49A H 0.6175 0.7834 0.8339 0.330 Uiso 1 1 calc R . .
H49B H 0.6511 0.8879 0.8313 0.330 Uiso 1 1 calc R . .
H49C H 0.5692 0.8536 0.7942 0.330 Uiso 1 1 calc R . .
C50 C 0.5391(6) 0.8686(5) 0.8650(4) 0.160(4) Uani 1 1 d . . .
H50A H 0.5416 0.9365 0.8665 0.192 Uiso 1 1 calc R . .
H50B H 0.5677 0.8470 0.8981 0.192 Uiso 1 1 calc R . .
C51 C 0.4458(5) 0.8479(5) 0.8711(3) 0.120(3) Uani 1 1 d . . .
H51A H 0.4155 0.8744 0.8397 0.144 Uiso 1 1 calc R . .
H51B H 0.4418 0.7805 0.8669 0.144 Uiso 1 1 calc R . .
C52 C 0.3884(6) 0.8683(6) 0.9124(3) 0.132(3) Uani 1 1 d . . .
H52A H 0.3919 0.9357 0.9169 0.158 Uiso 1 1 calc R . .
H52B H 0.4176 0.8412 0.9440 0.158 Uiso 1 1 calc R . .
C53 C 0.2883(5) 0.8444(4) 0.9163(2) 0.0969(17) Uani 1 1 d . . .
H53A H 0.2564 0.8631 0.8836 0.116 Uiso 1 1 calc R . .
H53B H 0.2812 0.7772 0.9204 0.116 Uiso 1 1 calc R . .
C54 C 0.2487(6) 0.8896(5) 0.9598(3) 0.142(3) Uani 1 1 d . . .
H54A H 0.2784 0.8687 0.9922 0.214 Uiso 1 1 calc R . .
H54B H 0.1830 0.8754 0.9613 0.214 Uiso 1 1 calc R . .
H54C H 0.2570 0.9560 0.9560 0.214 Uiso 1 1 calc R . .
C99 C 1.0033(17) 0.649(3) 0.4376(10) 0.092(14) Uani 0.33 1 d P A 3
H99A H 1.0008 0.6692 0.4009 0.138 Uiso 0.33 1 calc PR A 3
H99B H 0.9945 0.5820 0.4390 0.138 Uiso 0.33 1 calc PR A 3
H99C H 1.0632 0.6644 0.4526 0.138 Uiso 0.33 1 calc PR A 3
C99' C 0.9177(10) 0.700(2) 0.5205(5) 0.114(10) Uani 0.33 1 d P A 3
H99D H 0.9552 0.7495 0.5348 0.171 Uiso 0.33 1 calc PR A 3
H99E H 0.9358 0.6414 0.5369 0.171 Uiso 0.33 1 calc PR A 3
H99F H 0.8528 0.7117 0.5279 0.171 Uiso 0.33 1 calc PR A 3
C102 C 0.9305(3) 0.6942(3) 0.46785(18) 0.0675(13) Uiso 0.33 1 d P A 2
H102 H 0.8893 0.6675 0.4954 0.081 Uiso 0.33 1 calc PR A 2
C103 C 0.9305(3) 0.6942(3) 0.46785(18) 0.0675(13) Uiso 0.33 1 d P A 3
H103 H 0.9584 0.7567 0.4649 0.081 Uiso 0.33 1 calc PR A 3

loop_
_atom_site_aniso_label
_atom_site_aniso_U_11
_atom_site_aniso_U_22
_atom_site_aniso_U_33
_atom_site_aniso_U_23
_atom_site_aniso_U_13
_atom_site_aniso_U_12
Hf1 0.02172(6) 0.02584(7) 0.02244(5) 0.00176(5) -0.00230(8) 0.00074(5)
O1 0.0290(12) 0.0497(14) 0.0324(12) 0.0033(11) -0.0079(10) 0.0059(10)
N1 0.0226(12) 0.0215(11) 0.0256(12) 0.0007(9) -0.0010(9) -0.0001(9)
O2 0.0254(16) 0.0314(15) 0.0319(16) -0.0014(12) -0.0047(13) 0.0036(12)
O2' 0.025(4) 0.023(4) 0.027(4) 0.001(3) -0.012(3) 0.001(3)
C2' 0.060(16) 0.45(7) 0.08(2) 0.12(3) 0.001(14) 0.00(3)
O3 0.0301(14) 0.0307(14) 0.0279(15) 0.0057(12) -0.0062(11) -0.0046(11)
O3' 0.022(4) 0.026(4) 0.030(4) 0.015(4) -0.004(3) -0.007(3)
C3 0.064(10) 0.079(10) 0.095(13) -0.044(9) -0.041(9) 0.008(7)
C3' 0.16(3) 0.099(18) 0.10(2) -0.049(13) -0.087(19) 0.090(18)
O4 0.0227(13) 0.0372(19) 0.0223(14) 0.0038(13) 0.0018(10) 0.0034(12)
O4' 0.028(5) 0.034(5) 0.034(5) 0.008(3) -0.008(4) -0.001(4)
C4 0.029(2) 0.025(2) 0.0196(19) -0.0016(15) 0.0000(16) 0.0008(16)
C4' 0.045(8) 0.027(6) 0.037(8) 0.003(5) -0.010(6) -0.027(6)
C5 0.0422(18) 0.0300(16) 0.0355(17) -0.0052(13) -0.0093(13) 0.0142(13)
C6 0.0380(17) 0.0241(14) 0.0395(18) -0.0053(12) -0.0056(13) 0.0103(12)
C7 0.0460(19) 0.0350(16) 0.0435(19) -0.0093(14) -0.0181(15) 0.0121(14)
C8 0.027(2) 0.030(2) 0.027(2) 0.0008(16) -0.0045(16) 0.0064(16)
C8' 0.021(5) 0.021(5) 0.041(7) -0.001(5) -0.011(5) -0.005(4)
C9 0.0263(18) 0.0263(19) 0.0228(18) -0.0009(14) 0.0022(14) 0.0025(14)
C9' 0.022(5) 0.019(5) 0.036(6) -0.002(4) -0.002(4) -0.007(4)
C10 0.0350(15) 0.0301(15) 0.0344(16) 0.0012(12) -0.0058(12) 0.0118(12)
C11 0.0446(19) 0.050(2) 0.050(2) 0.0029(16) -0.0129(16) 0.0010(15)
C12 0.0512(18) 0.059(2) 0.0360(18) 0.0023(16) -0.0052(17) 0.0198(15)
C13 0.0417(18) 0.0328(16) 0.052(2) -0.0001(14) -0.0093(15) 0.0151(13)
C14 0.0402(18) 0.0346(17) 0.062(2) -0.0130(15) -0.0242(16) 0.0085(14)
C15 0.063(2) 0.0444(18) 0.045(2) -0.0067(15) -0.0156(17) -0.0031(16)
C16 0.044(2) 0.069(3) 0.085(3) -0.018(2) 0.003(2) -0.0081(19)
C17 0.095(4) 0.057(3) 0.125(4) -0.042(3) -0.084(3) 0.036(2)
C18 0.029(2) 0.026(2) 0.0218(19) 0.0041(16) 0.0010(14) 0.0047(16)
C18' 0.021(5) 0.022(5) 0.037(7) 0.001(5) -0.004(5) 0.002(4)
C19 0.030(2) 0.024(2) 0.025(3) 0.0026(18) -0.0020(17) 0.0020(17)
C19' 0.034(6) 0.025(6) 0.025(6) 0.007(5) 0.005(4) -0.009(5)
C20 0.0270(18) 0.0199(17) 0.031(2) -0.0008(14) 0.0010(15) -0.0012(13)
C20' 0.027(5) 0.023(5) 0.019(5) 0.002(4) -0.002(4) 0.001(4)
C21 0.030(2) 0.020(2) 0.031(2) -0.0019(18) -0.0019(17) -0.0003(15)
C21' 0.034(6) 0.023(5) 0.017(5) 0.001(4) -0.004(4) 0.002(4)
C22 0.0321(17) 0.0309(16) 0.063(2) 0.0149(15) -0.0152(15) -0.0091(13)
C23 0.0305(15) 0.0253(15) 0.0377(17) 0.0012(12) 0.0006(12) -0.0065(11)
C24 0.0381(17) 0.0279(15) 0.054(2) 0.0108(14) -0.0104(14) -0.0042(13)
C25 0.0282(19) 0.0210(18) 0.028(2) -0.0022(16) -0.0045(15) 0.0012(14)
C25' 0.021(5) 0.028(5) 0.023(6) 0.008(4) -0.009(4) 0.000(4)
C26 0.0421(17) 0.0271(14) 0.0310(15) 0.0028(12) -0.0040(13) -0.0048(12)
C27 0.055(3) 0.056(2) 0.048(2) 0.0220(19) -0.0082(19) -0.016(2)
C28 0.059(3) 0.041(2) 0.066(3) 0.0074(19) -0.010(2) 0.0086(18)
C29 0.077(3) 0.082(3) 0.049(3) -0.018(2) -0.009(2) -0.012(3)
C30 0.0293(15) 0.0351(16) 0.0474(19) 0.0053(14) -0.0107(13) -0.0072(12)
C31 0.0420(17) 0.072(2) 0.049(2) 0.016(2) -0.0051(19) -0.0064(15)
C32 0.054(2) 0.046(2) 0.086(3) -0.001(2) -0.029(2) 0.0080(17)
C33 0.0313(16) 0.053(2) 0.050(2) 0.0052(16) -0.0059(14) -0.0138(14)
C34 0.0245(19) 0.026(2) 0.026(2) -0.0018(16) 0.0007(16) -0.0032(15)
C34' 0.046(9) 0.021(6) 0.021(7) 0.012(5) -0.011(6) 0.006(6)
C35 0.0207(16) 0.0256(17) 0.0246(19) -0.0004(13) 0.0017(12) -0.0020(13)
C35' 0.034(5) 0.012(4) 0.028(6) -0.005(4) 0.005(4) 0.002(4)
C36 0.024(2) 0.022(2) 0.031(2) 0.0018(16) 0.0055(17) 0.0023(16)
C36' 0.027(6) 0.020(6) 0.020(5) -0.007(4) -0.003(4) -0.005(4)
C37 0.0303(16) 0.058(2) 0.0270(16) -0.0047(14) -0.0015(12) 0.0080(14)
C38 0.0323(16) 0.0387(17) 0.0328(17) -0.0093(13) 0.0022(13) -0.0004(13)
C39 0.0316(16) 0.066(2) 0.0387(19) -0.0169(16) -0.0035(13) 0.0124(15)
C40 0.0259(19) 0.032(2) 0.031(2) -0.0043(16) -0.0032(14) -0.0026(16)
C40' 0.031(6) 0.031(6) 0.041(7) -0.022(5) -0.016(4) 0.008(5)
C2 0.063(10) 0.135(16) 0.097(14) 0.089(13) -0.056(10) -0.048(10)
C41 0.0281(16) 0.060(2) 0.050(2) -0.0191(17) -0.0027(14) 0.0117(15)
C42 0.040(2) 0.072(3) 0.117(4) -0.007(3) 0.014(2) -0.0035(19)
C43 0.049(2) 0.055(2) 0.057(2) -0.0021(18) 0.0094(18) 0.0160(17)
C44 0.047(3) 0.219(7) 0.085(4) -0.080(4) -0.031(2) 0.059(3)
C45 0.0330(15) 0.0405(16) 0.0245(15) -0.0006(12) -0.0013(11) 0.0014(12)
C46 0.047(2) 0.048(2) 0.051(2) -0.0034(16) -0.0010(16) 0.0115(16)
C47 0.0408(18) 0.061(2) 0.0402(19) 0.0056(16) -0.0078(14) -0.0072(16)
C48 0.0476(18) 0.0468(18) 0.0239(16) 0.0002(13) 0.0011(13) 0.0031(14)
C49 0.128(7) 0.253(12) 0.279(14) 0.176(11) 0.079(8) 0.053(8)
C50 0.149(8) 0.100(5) 0.231(11) 0.038(6) 0.082(7) 0.021(5)
C51 0.120(6) 0.117(5) 0.123(6) 0.054(5) 0.011(5) 0.038(5)
C52 0.144(7) 0.145(7) 0.107(6) 0.047(5) -0.002(5) 0.013(5)
C53 0.114(5) 0.096(4) 0.081(4) 0.015(3) -0.004(3) 0.014(4)
C54 0.236(10) 0.115(5) 0.076(4) -0.005(4) -0.028(5) 0.083(6)
C99 0.047(13) 0.19(3) 0.039(11) -0.034(15) -0.021(9) 0.090(19)
C99' 0.046(9) 0.28(3) 0.017(6) -0.021(11) -0.006(6) 0.039(13)

loop_
_atom_type_symbol
_atom_type_description
_atom_type_scat_dispersion_real
_atom_type_scat_dispersion_imag
_atom_type_scat_source
C C 0.0033 0.0016 'International Tables Vol C Tables 4.2.6.8 and 6.1.1.4'
H H 0.0000 0.0000 'International Tables Vol C Tables 4.2.6.8 and 6.1.1.4'
N N 0.0061 0.0033 'International Tables Vol C Tables 4.2.6.8 and 6.1.1.4'
O O 0.0106 0.0060 'International Tables Vol C Tables 4.2.6.8 and 6.1.1.4'
Hf Hf -0.5830 6.1852 'International Tables Vol C Tables 4.2.6.8 and 6.1.1.4'

loop_
_geom_angle_atom_site_label_1
_geom_angle_atom_site_label_2
_geom_angle_atom_site_label_3
_geom_angle
_geom_angle_site_symmetry_1
_geom_angle_site_symmetry_3
_geom_angle_publ_flag
O1 Hf1 O4' 101.1(3) . . ?
O1 Hf1 O3 99.07(11) . . ?
O4' Hf1 O3 86.2(3) . . ?
O1 Hf1 O2 98.49(11) . . ?
O4' Hf1 O2 145.5(3) . . ?
O3 Hf1 O2 118.38(13) . . ?
O1 Hf1 O2' 100.1(2) . . ?
O4' Hf1 O2' 119.0(4) . . ?
O3 Hf1 O2' 144.3(3) . . ?
O2 Hf1 O2' 28.7(2) . . ?
O1 Hf1 O4 98.78(11) . . ?
O4' Hf1 O4 30.4(3) . . ?
O3 Hf1 O4 116.31(13) . . ?
O2 Hf1 O4 118.45(15) . . ?
O2' Hf1 O4 90.1(3) . . ?
O1 Hf1 O3' 100.6(2) . . ?
O4' Hf1 O3' 117.0(4) . . ?
O3 Hf1 O3' 32.1(3) . . ?
O2 Hf1 O3' 86.6(3) . . ?
O2' Hf1 O3' 114.1(4) . . ?
O4 Hf1 O3' 145.4(3) . . ?
O1 Hf1 N1 179.33(9) . . ?
O4' Hf1 N1 78.8(2) . . ?
O3 Hf1 N1 81.57(9) . . ?
O2 Hf1 N1 81.35(10) . . ?
O2' Hf1 N1 79.5(2) . . ?
O4 Hf1 N1 80.75(10) . . ?
O3' Hf1 N1 80.0(2) . . ?
C101 O1 Hf1 177.6(3) . . ?
C34' N1 C18 128.4(5) . . ?
C34' N1 C18' 110.9(8) . . ?
C18 N1 C18' 78.4(5) . . ?
C34' N1 C19 26.7(5) . . ?
C18 N1 C19 109.8(3) . . ?
C18' N1 C19 131.1(5) . . ?
C34' N1 C34 82.9(6) . . ?
C18 N1 C34 109.1(3) . . ?
C18' N1 C34 32.7(5) . . ?
C19 N1 C34 108.1(3) . . ?
C34' N1 C19' 105.5(7) . . ?
C18 N1 C19' 30.3(4) . . ?
C18' N1 C19' 105.8(7) . . ?
C19 N1 C19' 82.1(5) . . ?
C34 N1 C19' 131.7(5) . . ?
C34' N1 Hf1 111.8(6) . . ?
C18 N1 Hf1 110.16(19) . . ?
C18' N1 Hf1 112.3(4) . . ?
C19 N1 Hf1 109.4(2) . . ?
C34 N1 Hf1 110.23(19) . . ?
C19' N1 Hf1 110.1(4) . . ?
C4 O2 Hf1 139.9(2) . . ?
C4' O2' Hf1 144.8(7) . . ?
C21 O3 Hf1 139.5(2) . . ?
C21' O3' Hf1 141.7(7) . . ?
H3A C3 H3B 109.5 . . ?
H3A C3 H3C 109.5 . . ?
H3B C3 H3C 109.5 . . ?
H3'1 C3' H3'2 109.5 . . ?
H3'1 C3' H3'3 109.5 . . ?
H3'2 C3' H3'3 109.5 . . ?
C36 O4 Hf1 140.0(3) . . ?
C36' O4' Hf1 142.8(8) . . ?
O2 C4 C9 117.9(3) . . ?
O2 C4 C5 120.9(3) . . ?
C9 C4 C5 120.9(3) . . ?
C5 C4' O2' 120.3(11) . . ?
C5 C4' C9' 124.6(11) . . ?
O2' C4' C9' 113.8(11) . . ?
C6 C5 C4' 110.3(6) . . ?
C6 C5 C4 116.8(3) . . ?
C4' C5 C4 33.7(5) . . ?
C6 C5 C10 122.4(3) . . ?
C4' C5 C10 120.8(6) . . ?
C4 C5 C10 120.4(3) . . ?
C5 C6 C7 124.1(3) . . ?
C5 C6 H6 117.9 . . ?
C7 C6 H6 117.9 . . ?
C6 C7 C8 116.3(3) . . ?
C6 C7 C8' 116.0(5) . . ?
C8 C7 C8' 36.0(5) . . ?
C6 C7 C14 119.7(3) . . ?
C8 C7 C14 123.6(3) . . ?
C8' C7 C14 116.0(5) . . ?
C9 C8 C7 122.5(3) . . ?
C9 C8 H8 118.8 . . ?
C7 C8 H8 118.8 . . ?
C9' C8' C7 118.3(9) . . ?
C9' C8' H8' 120.8 . . ?
C7 C8' H8' 120.8 . . ?
C8 C9 C4 119.0(3) . . ?
C8 C9 C18 121.4(3) . . ?
C4 C9 C18 119.6(3) . . ?
C8' C9' C4' 118.5(10) . . ?
C8' C9' C18' 120.7(9) . . ?
C4' C9' C18' 120.8(10) . . ?
C11 C10 C12 110.5(3) . . ?
C11 C10 C13 107.2(3) . . ?
C12 C10 C13 107.5(3) . . ?
C11 C10 C5 109.8(3) . . ?
C12 C10 C5 110.9(2) . . ?
C13 C10 C5 111.0(2) . . ?
C10 C11 H11A 109.5 . . ?
C10 C11 H11B 109.5 . . ?
H11A C11 H11B 109.5 . . ?
C10 C11 H11C 109.5 . . ?
H11A C11 H11C 109.5 . . ?
H11B C11 H11C 109.5 . . ?
C10 C12 H12A 109.5 . . ?
C10 C12 H12B 109.5 . . ?
H12A C12 H12B 109.5 . . ?
C10 C12 H12C 109.5 . . ?
H12A C12 H12C 109.5 . . ?
H12B C12 H12C 109.5 . . ?
C10 C13 H13A 109.5 . . ?
C10 C13 H13B 109.5 . . ?
H13A C13 H13B 109.5 . . ?
C10 C13 H13C 109.5 . . ?
H13A C13 H13C 109.5 . . ?
H13B C13 H13C 109.5 . . ?
C17 C14 C15 108.3(4) . . ?
C17 C14 C7 111.8(3) . . ?
C15 C14 C7 109.2(3) . . ?
C17 C14 C16 108.7(4) . . ?
C15 C14 C16 109.2(3) . . ?
C7 C14 C16 109.5(3) . . ?
C14 C15 H15A 109.5 . . ?
C14 C15 H15B 109.5 . . ?
H15A C15 H15B 109.5 . . ?
C14 C15 H15C 109.5 . . ?
H15A C15 H15C 109.5 . . ?
H15B C15 H15C 109.5 . . ?
C14 C16 H16A 109.5 . . ?
C14 C16 H16B 109.5 . . ?
H16A C16 H16B 109.5 . . ?
C14 C16 H16C 109.5 . . ?
H16A C16 H16C 109.5 . . ?
H16B C16 H16C 109.5 . . ?
C14 C17 H17A 109.5 . . ?
C14 C17 H17B 109.5 . . ?
H17A C17 H17B 109.5 . . ?
C14 C17 H17C 109.5 . . ?
H17A C17 H17C 109.5 . . ?
H17B C17 H17C 109.5 . . ?
N1 C18 C9 114.1(3) . . ?
N1 C18 H18A 108.7 . . ?
C9 C18 H18A 108.7 . . ?
N1 C18 H18B 108.7 . . ?
C9 C18 H18B 108.7 . . ?
H18A C18 H18B 107.6 . . ?
N1 C18' C9' 116.1(8) . . ?
N1 C18' H18C 108.3 . . ?
C9' C18' H18C 108.3 . . ?
N1 C18' H18D 108.3 . . ?
C9' C18' H18D 108.3 . . ?
H18C C18' H18D 107.4 . . ?
N1 C19 C20 113.1(3) . . ?
N1 C19 H19A 109.0 . . ?
C20 C19 H19A 109.0 . . ?
N1 C19 H19B 109.0 . . ?
C20 C19 H19B 109.0 . . ?
H19A C19 H19B 107.8 . . ?
C20' C19' N1 114.8(8) . . ?
C20' C19' H19C 108.6 . . ?
N1 C19' H19C 108.6 . . ?
C20' C19' H19D 108.6 . . ?
N1 C19' H19D 108.6 . . ?
H19C C19' H19D 107.6 . . ?
C25 C20 C21 118.8(3) . . ?
C25 C20 C19 120.2(4) . . ?
C21 C20 C19 121.0(4) . . ?
C25' C20' C21' 119.1(9) . . ?
C25' C20' C19' 122.0(9) . . ?
C21' C20' C19' 118.8(9) . . ?
O3 C21 C20 116.7(3) . . ?
O3 C21 C22 121.1(3) . . ?
C20 C21 C22 121.7(4) . . ?
O3' C21' C20' 117.8(9) . . ?
O3' C21' C22 115.8(8) . . ?
C20' C21' C22 123.8(8) . . ?
C23 C22 C21 116.0(3) . . ?
C23 C22 C21' 108.8(5) . . ?
C21 C22 C21' 39.6(5) . . ?
C23 C22 C30 122.7(3) . . ?
C21 C22 C30 120.8(3) . . ?
C21' C22 C30 119.2(5) . . ?
C24 C23 C22 124.3(3) . . ?
C24 C23 H23 117.8 . . ?
C22 C23 H23 117.8 . . ?
C23 C24 C25 116.5(3) . . ?
C23 C24 C25' 115.2(4) . . ?
C25 C24 C25' 39.8(4) . . ?
C23 C24 C26 123.9(3) . . ?
C25 C24 C26 119.2(3) . . ?
C25' C24 C26 111.5(4) . . ?
C20 C25 C24 122.0(3) . . ?
C20 C25 H25 119.0 . . ?
C24 C25 H25 119.0 . . ?
C20' C25' C24 119.0(8) . . ?
C20' C25' H25' 120.5 . . ?
C24 C25' H25' 120.5 . . ?
C27 C26 C28 108.1(3) . . ?
C27 C26 C29 109.5(3) . . ?
C28 C26 C29 108.8(4) . . ?
C27 C26 C24 112.4(3) . . ?
C28 C26 C24 109.1(3) . . ?
C29 C26 C24 108.8(3) . . ?
C26 C27 H27A 110(3) . . ?
C26 C27 H27B 104(2) . . ?
H27A C27 H27B 104(3) . . ?
C26 C27 H27C 106(3) . . ?
H27A C27 H27C 113(4) . . ?
H27B C27 H27C 119(4) . . ?
C26 C28 H28A 103(2) . . ?
C26 C28 H28B 117(3) . . ?
H28A C28 H28B 119(4) . . ?
C26 C28 H28C 113(3) . . ?
H28A C28 H28C 101(3) . . ?
H28B C28 H28C 103(4) . . ?
C26 C29 H29A 112(3) . . ?
C26 C29 H29B 106(3) . . ?
H29A C29 H29B 119(4) . . ?
C26 C29 H29C 111(3) . . ?
H29A C29 H29C 104(4) . . ?
H29B C29 H29C 104(4) . . ?
C22 C30 C33 111.7(3) . . ?
C22 C30 C32 110.2(3) . . ?
C33 C30 C32 107.6(3) . . ?
C22 C30 C31 110.5(3) . . ?
C33 C30 C31 107.1(3) . . ?
C32 C30 C31 109.6(3) . . ?
C30 C31 H31A 109.5 . . ?
C30 C31 H31B 109.5 . . ?
H31A C31 H31B 109.5 . . ?
C30 C31 H31C 109.5 . . ?
H31A C31 H31C 109.5 . . ?
H31B C31 H31C 109.5 . . ?
C30 C32 H32A 109.5 . . ?
C30 C32 H32B 109.5 . . ?
H32A C32 H32B 109.5 . . ?
C30 C32 H32C 109.5 . . ?
H32A C32 H32C 109.5 . . ?
H32B C32 H32C 109.5 . . ?
C30 C33 H33A 109.5 . . ?
C30 C33 H33B 109.5 . . ?
H33A C33 H33B 109.5 . . ?
C30 C33 H33C 109.5 . . ?
H33A C33 H33C 109.5 . . ?
H33B C33 H33C 109.5 . . ?
N1 C34 C35 115.5(3) . . ?
N1 C34 H34A 108.4 . . ?
C35 C34 H34A 108.4 . . ?
N1 C34 H34B 108.4 . . ?
C35 C34 H34B 108.4 . . ?
H34A C34 H34B 107.5 . . ?
N1 C34' C35' 111.4(8) . . ?
N1 C34' H34C 109.4 . . ?
C35' C34' H34C 109.4 . . ?
N1 C34' H34D 109.4 . . ?
C35' C34' H34D 109.4 . . ?
H34C C34' H34D 108.0 . . ?
C40 C35 C36 120.9(3) . . ?
C40 C35 C34 120.0(3) . . ?
C36 C35 C34 119.1(3) . . ?
C40' C35' C36' 120.4(9) . . ?
C40' C35' C34' 120.8(9) . . ?
C36' C35' C34' 118.8(10) . . ?
O4 C36 C35 119.1(4) . . ?
O4 C36 C37 121.4(4) . . ?
C35 C36 C37 119.5(3) . . ?
O4' C36' C35' 115.5(10) . . ?
O4' C36' C37 122.6(9) . . ?
C35' C36' C37 120.7(9) . . ?
C38 C37 C36 117.0(3) . . ?
C38 C37 C36' 115.0(5) . . ?
C36 C37 C36' 33.7(4) . . ?
C38 C37 C45 122.4(3) . . ?
C36 C37 C45 120.4(3) . . ?
C36' C37 C45 115.5(5) . . ?
C37 C38 C39 124.5(3) . . ?
C37 C38 H38 117.7 . . ?
C39 C38 H38 117.7 . . ?
C40 C39 C38 116.9(3) . . ?
C40 C39 C41 121.7(3) . . ?
C38 C39 C41 120.9(3) . . ?
C40 C39 C40' 36.2(2) . . ?
C38 C39 C40' 112.5(3) . . ?
C41 C39 C40' 118.4(3) . . ?
C39 C40 C35 120.8(3) . . ?
C39 C40 H40 119.6 . . ?
C35 C40 H40 119.6 . . ?
C35' C40' C39 119.1(5) . . ?
C35' C40' H40' 120.4 . . ?
C39 C40' H40' 120.4 . . ?
C2' C101 O1 113.8(15) . . ?
C2' C101 C2 125(2) . . ?
O1 C101 C2 106.0(2) . . ?
C2' C101 H101 103.1 . . ?
O1 C101 H101 103.1 . . ?
C2 C101 H101 103.1 . . ?
C44 C41 C39 112.3(3) . . ?
C44 C41 C43 108.1(4) . . ?
C39 C41 C43 108.8(3) . . ?
C44 C41 C42 111.0(4) . . ?
C39 C41 C42 109.2(3) . . ?
C43 C41 C42 107.1(3) . . ?
C41 C42 H42A 109.5 . . ?
C41 C42 H42B 109.5 . . ?
H42A C42 H42B 109.5 . . ?
C41 C42 H42C 109.5 . . ?
H42A C42 H42C 109.5 . . ?
H42B C42 H42C 109.5 . . ?
C41 C43 H43A 109.5 . . ?
C41 C43 H43B 109.5 . . ?
H43A C43 H43B 109.5 . . ?
C41 C43 H43C 109.5 . . ?
H43A C43 H43C 109.5 . . ?
H43B C43 H43C 109.5 . . ?
C41 C44 H44A 109.5 . . ?
C41 C44 H44B 109.5 . . ?
H44A C44 H44B 109.5 . . ?
C41 C44 H44C 109.5 . . ?
H44A C44 H44C 109.5 . . ?
H44B C44 H44C 109.5 . . ?
C47 C45 C48 107.4(3) . . ?
C47 C45 C46 110.6(3) . . ?
C48 C45 C46 107.7(3) . . ?
C47 C45 C37 110.6(3) . . ?
C48 C45 C37 110.7(2) . . ?
C46 C45 C37 109.8(3) . . ?
C45 C46 H46A 109.5 . . ?
C45 C46 H46B 109.5 . . ?
H46A C46 H46B 109.5 . . ?
C45 C46 H46C 109.5 . . ?
H46A C46 H46C 109.5 . . ?
H46B C46 H46C 109.5 . . ?
C45 C47 H47A 109.5 . . ?
C45 C47 H47B 109.5 . . ?
H47A C47 H47B 109.5 . . ?
C45 C47 H47C 109.5 . . ?
H47A C47 H47C 109.5 . . ?
H47B C47 H47C 109.5 . . ?
C45 C48 H48A 109.5 . . ?
C45 C48 H48B 109.5 . . ?
H48A C48 H48B 109.5 . . ?
C45 C48 H48C 109.5 . . ?
H48A C48 H48C 109.5 . . ?
H48B C48 H48C 109.5 . . ?
C50 C49 H49A 109.5 . . ?
C50 C49 H49B 109.5 . . ?
H49A C49 H49B 109.5 . . ?
C50 C49 H49C 109.5 . . ?
H49A C49 H49C 109.5 . . ?
H49B C49 H49C 109.5 . . ?
C49 C50 C51 132.0(11) . . ?
C49 C50 H50A 104.2 . . ?
C51 C50 H50A 104.2 . . ?
C49 C50 H50B 104.2 . . ?
C51 C50 H50B 104.2 . . ?
H50A C50 H50B 105.6 . . ?
C52 C51 C50 129.0(9) . . ?
C52 C51 H51A 105.0 . . ?
C50 C51 H51A 105.0 . . ?
C52 C51 H51B 105.0 . . ?
C50 C51 H51B 105.0 . . ?
H51A C51 H51B 105.9 . . ?
C51 C52 C53 126.3(8) . . ?
C51 C52 H52A 105.7 . . ?
C53 C52 H52A 105.7 . . ?
C51 C52 H52B 105.7 . . ?
C53 C52 H52B 105.7 . . ?
H52A C52 H52B 106.2 . . ?
C54 C53 C52 110.0(7) . . ?
C54 C53 H53A 109.7 . . ?
C52 C53 H53A 109.7 . . ?
C54 C53 H53B 109.7 . . ?
C52 C53 H53B 109.7 . . ?
H53A C53 H53B 108.2 . . ?
C53 C54 H54A 109.5 . . ?
C53 C54 H54B 109.5 . . ?
H54A C54 H54B 109.5 . . ?
C53 C54 H54C 109.5 . . ?
H54A C54 H54C 109.5 . . ?
H54B C54 H54C 109.5 . . ?

loop_
_geom_bond_atom_site_label_1
_geom_bond_atom_site_label_2
_geom_bond_distance
_geom_bond_site_symmetry_2
_geom_bond_publ_flag
Hf1 O1 1.920(2) . ?
Hf1 O4' 1.921(9) . ?
Hf1 O3 1.944(3) . ?
Hf1 O2 1.949(3) . ?
Hf1 O2' 1.956(7) . ?
Hf1 O4 1.999(3) . ?
Hf1 O3' 2.022(7) . ?
Hf1 N1 2.406(2) . ?
O1 C101 1.388(5) . ?
N1 C34' 1.434(14) . ?
N1 C18 1.477(4) . ?
N1 C18' 1.480(10) . ?
N1 C19 1.491(5) . ?
N1 C34 1.504(4) . ?
N1 C19' 1.590(11) . ?
O2 C4 1.375(5) . ?
O2' C4' 1.419(14) . ?
C2' C101 1.30(3) . ?
C2' H2'1 0.9800 . ?
C2' H2'2 0.9800 . ?
C2' H2'3 0.9800 . ?
O3 C21 1.380(5) . ?
O3' C21' 1.383(12) . ?
C3 H3A 0.9800 . ?
C3 H3B 0.9800 . ?
C3 H3C 0.9800 . ?
C3' H3'1 0.9800 . ?
C3' H3'2 0.9800 . ?
C3' H3'3 0.9800 . ?
O4 C36 1.339(5) . ?
O4' C36' 1.348(14) . ?
C4 C9 1.397(5) . ?
C4 C5 1.428(5) . ?
C4' C5 1.407(16) . ?
C4' C9' 1.419(18) . ?
C5 C6 1.389(4) . ?
C5 C10 1.545(4) . ?
C6 C7 1.398(4) . ?
C6 H6 0.9500 . ?
C7 C8 1.404(5) . ?
C7 C8' 1.422(12) . ?
C7 C14 1.533(4) . ?
C8 C9 1.391(5) . ?
C8 H8 0.9500 . ?
C8' C9' 1.373(14) . ?
C8' H8' 0.9500 . ?
C9 C18 1.508(5) . ?
C9' C18' 1.547(15) . ?
C10 C11 1.526(5) . ?
C10 C12 1.533(5) . ?
C10 C13 1.539(4) . ?
C11 H11A 0.9800 . ?
C11 H11B 0.9800 . ?
C11 H11C 0.9800 . ?
C12 H12A 0.9800 . ?
C12 H12B 0.9800 . ?
C12 H12C 0.9800 . ?
C13 H13A 0.9800 . ?
C13 H13B 0.9800 . ?
C13 H13C 0.9800 . ?
C14 C17 1.523(5) . ?
C14 C15 1.527(5) . ?
C14 C16 1.535(6) . ?
C15 H15A 0.9800 . ?
C15 H15B 0.9800 . ?
C15 H15C 0.9800 . ?
C16 H16A 0.9800 . ?
C16 H16B 0.9800 . ?
C16 H16C 0.9800 . ?
C17 H17A 0.9800 . ?
C17 H17B 0.9800 . ?
C17 H17C 0.9800 . ?
C18 H18A 0.9900 . ?
C18 H18B 0.9900 . ?
C18' H18C 0.9900 . ?
C18' H18D 0.9900 . ?
C19 C20 1.499(6) . ?
C19 H19A 0.9900 . ?
C19 H19B 0.9900 . ?
C19' C20' 1.490(15) . ?
C19' H19C 0.9900 . ?
C19' H19D 0.9900 . ?
C20 C25 1.391(5) . ?
C20 C21 1.392(5) . ?
C20' C25' 1.353(13) . ?
C20' C21' 1.402(14) . ?
C21 C22 1.440(5) . ?
C21' C22 1.454(11) . ?
C22 C23 1.395(4) . ?
C22 C30 1.531(4) . ?
C23 C24 1.386(4) . ?
C23 H23 0.9500 . ?
C24 C25 1.428(5) . ?
C24 C25' 1.437(11) . ?
C24 C26 1.532(4) . ?
C25 H25 0.9500 . ?
C25' H25' 0.9500 . ?
C26 C27 1.521(5) . ?
C26 C28 1.522(5) . ?
C26 C29 1.530(5) . ?
C27 H27A 0.92(4) . ?
C27 H27B 1.15(4) . ?
C27 H27C 0.87(6) . ?
C28 H28A 1.03(4) . ?
C28 H28B 1.00(5) . ?
C28 H28C 1.09(5) . ?
C29 H29A 1.04(5) . ?
C29 H29B 0.94(4) . ?
C29 H29C 0.93(5) . ?
C30 C33 1.532(4) . ?
C30 C32 1.534(5) . ?
C30 C31 1.538(5) . ?
C31 H31A 0.9800 . ?
C31 H31B 0.9800 . ?
C31 H31C 0.9800 . ?
C32 H32A 0.9800 . ?
C32 H32B 0.9800 . ?
C32 H32C 0.9800 . ?
C33 H33A 0.9800 . ?
C33 H33B 0.9800 . ?
C33 H33C 0.9800 . ?
C34 C35 1.508(5) . ?
C34 H34A 0.9900 . ?
C34 H34B 0.9900 . ?
C34' C35' 1.526(16) . ?
C34' H34C 0.9900 . ?
C34' H34D 0.9900 . ?
C35 C40 1.393(5) . ?
C35 C36 1.400(5) . ?
C35' C40' 1.378(11) . ?
C35' C36' 1.435(15) . ?
C36 C37 1.418(5) . ?
C36' C37 1.535(12) . ?
C37 C38 1.378(4) . ?
C37 C45 1.544(4) . ?
C38 C39 1.401(4) . ?
C38 H38 0.9500 . ?
C39 C40 1.383(5) . ?
C39 C41 1.522(4) . ?
C39 C40' 1.628(6) . ?
C40 H40 0.9500 . ?
C40' H40' 0.9500 . ?
C101 C2 1.4993 . ?
C101 H101 1.0000 . ?
C2 H2A 0.9800 . ?
C2 H2B 0.9800 . ?
C2 H2C 0.9800 . ?
C41 C44 1.519(6) . ?
C41 C43 1.536(5) . ?
C41 C42 1.553(6) . ?
C42 H42A 0.9800 . ?
C42 H42B 0.9800 . ?
C42 H42C 0.9800 . ?
C43 H43A 0.9800 . ?
C43 H43B 0.9800 . ?
C43 H43C 0.9800 . ?
C44 H44A 0.9800 . ?
C44 H44B 0.9800 . ?
C44 H44C 0.9800 . ?
C45 C47 1.525(4) . ?
C45 C48 1.527(4) . ?
C45 C46 1.533(4) . ?
C46 H46A 0.9800 . ?
C46 H46B 0.9800 . ?
C46 H46C 0.9800 . ?
C47 H47A 0.9800 . ?
C47 H47B 0.9800 . ?
C47 H47C 0.9800 . ?
C48 H48A 0.9800 . ?
C48 H48B 0.9800 . ?
C48 H48C 0.9800 . ?
C49 C50 1.291(12) . ?
C49 H49A 0.9800 . ?
C49 H49B 0.9800 . ?
C49 H49C 0.9800 . ?
C50 C51 1.401(10) . ?
C50 H50A 0.9900 . ?
C50 H50B 0.9900 . ?
C51 C52 1.374(9) . ?
C51 H51A 0.9900 . ?
C51 H51B 0.9900 . ?
C52 C53 1.503(9) . ?
C52 H52A 0.9900 . ?
C52 H52B 0.9900 . ?
C53 C54 1.409(8) . ?
C53 H53A 0.9900 . ?
C53 H53B 0.9900 . ?
C54 H54A 0.9800 . ?
C54 H54B 0.9800 . ?
C54 H54C 0.9800 . ?
C99 H99A 0.9800 . ?
C99 H99B 0.9800 . ?
C99 H99C 0.9800 . ?
C99' H99D 0.9800 . ?
C99' H99E 0.9800 . ?
C99' H99F 0.9800 . ?
